data_1538324
loop_
_publ_author_name
'Mootz, D.'
'Steffen, M.'

_publ_section_title
;
 Kristallstrukturen von Bortrifluorid und seinen 1:1-Verbindungen mit
 Wasser und Methanol, Hydroxo- und Methoxotrifluoroborsaeure
;
_journal_name_full 'Zeitschrift fuer Anorganische und Allgemeine Chemie'
_journal_page_first 171
_journal_page_last 180
_journal_volume 483
_journal_year 1981
_chemical_formula_sum 'B F3'
_space_group_IT_number 14
_symmetry_space_group_name_Hall '-P 2ybc'
_symmetry_space_group_name_H-M 'P 1 21/c 1'
_cell_angle_alpha 90
_cell_angle_beta 107.6
_cell_angle_gamma 90
_cell_formula_units_Z 8
_cell_length_a 4.779
_cell_length_b 14
_cell_length_c 7.43
_cell_volume 473.842
_citation_journal_id_ASTM ZAACAB
_cod_data_source_file Mootz_ZAACAB_1981_271.cif
_cod_data_source_block B1F3
_cod_original_cell_volume 473.8421
_cod_original_formula_sum 'B1 F3'
_cod_database_code 1538324

loop_
_symmetry_equiv_pos_as_xyz
x,y,z
-x,y+1/2,-z+1/2
-x,-y,-z
x,-y-1/2,z-1/2

loop_
_atom_site_label
_atom_site_type_symbol
_atom_site_fract_x
_atom_site_fract_y
_atom_site_fract_z
_atom_site_occupancy
_atom_site_U_iso_or_equiv
F4 F-1 0.7521 0.2859 0.7694 1 0.0
B2 B+3 0.8604 0.3633 0.7328 1 0.0
B1 B+3 0.4797 0.3845 0.2219 1 0.0
F6 F-1 1.0684 0.3629 0.6548 1 0.0
F5 F-1 0.7683 0.4436 0.7797 1 0.0
F2 F-1 0.4588 0.3716 0.3906 1 0.0
F1 F-1 0.264 0.3545 0.078 1 0.0
F3 F-1 0.6988 0.424 0.193 1 0.0
